data_4089075
loop_
_publ_author_name
'Pettinari, Riccardo'
'Marchetti, Fabio'
'Petrini, Agnese'
'Pettinari, Claudio'
'Lupidi, Giulio'
'Smole\'nski, Piotr'
'Scopelliti, Rosario'
'Riedel, Tina'
'Dyson, Paul J.'

_publ_section_title
;
 From Sunscreen to Anticancer Agent: Ruthenium(II) Arene Avobenzone
 Complexes Display Potent Anticancer Activity
;
_journal_issue 21
_journal_name_full Organometallics
_journal_page_first 3734
_journal_paper_doi 10.1021/acs.organomet.6b00694
_journal_volume 35
_journal_year 2016
_chemical_formula_moiety 'C32 H39 Cl O3 Ru'
_chemical_formula_sum 'C32 H39 Cl O3 Ru'
_chemical_formula_weight 608.15
_space_group_IT_number 14
_space_group_name_Hall '-P 2ybc'
_space_group_name_H-M_alt 'P 1 21/c 1'
_symmetry_cell_setting monoclinic
_symmetry_space_group_name_Hall '-P 2ybc'
_symmetry_space_group_name_H-M 'P 1 21/c 1'
_atom_sites_solution_hydrogens geom
_atom_sites_solution_primary direct
_atom_sites_solution_secondary difmap
_audit_creation_method SHELXL-97
_audit_update_record
;
2016-05-09 # Formatted by publCIF

;
_cell_angle_alpha 90.00
_cell_angle_beta 91.638(13)
_cell_angle_gamma 90.00
_cell_formula_units_Z 8
_cell_length_a 14.749(3)
_cell_length_b 25.236(3)
_cell_length_c 15.471(2)
_cell_measurement_reflns_used 291
_cell_measurement_temperature 100(2)
_cell_measurement_theta_max 22
_cell_measurement_theta_min 3
_cell_volume 5756.0(15)
_computing_cell_refinement 'Dirax/lsq (Duisenberg & Schreurs, 1989-2000)'
_computing_data_collection 'Collect (Bruker AXS BV, 1997-2004)'
_computing_data_reduction 'EvalCCD (Duisenberg & Schreurs, 1990-2000)'
_computing_molecular_graphics 'Bruker SHELXTL'
_computing_publication_material 'Bruker SHELXTL'
_computing_structure_refinement 'SHELXL-97 (Sheldrick, 1997)'
_computing_structure_solution 'SHELXS-97 (Sheldrick, 1990)'
_diffrn_ambient_temperature 100(2)
_diffrn_measured_fraction_theta_full 0.996
_diffrn_measured_fraction_theta_max 0.982
_diffrn_measurement_device_type 'Bruker APEX II CCD'
_diffrn_measurement_method 'phi and omega scans'
_diffrn_radiation_monochromator graphite
_diffrn_radiation_source 'fine-focus sealed tube'
_diffrn_radiation_type MoK\a
_diffrn_radiation_wavelength 0.71073
_diffrn_reflns_av_R_equivalents 0.1176
_diffrn_reflns_av_sigmaI/netI 0.0684
_diffrn_reflns_limit_h_max 20
_diffrn_reflns_limit_h_min -20
_diffrn_reflns_limit_k_max 35
_diffrn_reflns_limit_k_min -35
_diffrn_reflns_limit_l_max 21
_diffrn_reflns_limit_l_min -21
_diffrn_reflns_number 84491
_diffrn_reflns_theta_full 27.50
_diffrn_reflns_theta_max 30.10
_diffrn_reflns_theta_min 1.32
_exptl_absorpt_coefficient_mu 0.668
_exptl_absorpt_correction_T_max 0.7460
_exptl_absorpt_correction_T_min 0.5447
_exptl_absorpt_correction_type multi-scan
_exptl_absorpt_process_details 'SADABS 2008, Bruker AXS, 2008'
_exptl_crystal_colour red
_exptl_crystal_density_diffrn 1.404
_exptl_crystal_density_method 'not measured'
_exptl_crystal_description prism
_exptl_crystal_F_000 2528
_exptl_crystal_size_max 0.47
_exptl_crystal_size_mid 0.40
_exptl_crystal_size_min 0.39
_refine_diff_density_max 2.206
_refine_diff_density_min -1.889
_refine_diff_density_rms 0.147
_refine_ls_extinction_method none
_refine_ls_goodness_of_fit_ref 1.286
_refine_ls_hydrogen_treatment constr
_refine_ls_matrix_type full
_refine_ls_number_parameters 777
_refine_ls_number_reflns 16632
_refine_ls_number_restraints 357
_refine_ls_restrained_S_all 1.276
_refine_ls_R_factor_all 0.1092
_refine_ls_R_factor_gt 0.0910
_refine_ls_shift/su_max 0.001
_refine_ls_shift/su_mean 0.000
_refine_ls_structure_factor_coef Fsqd
_refine_ls_weighting_details 'calc w=1/[\s^2^(Fo^2^)+(0.0000P)^2^+47.1679P] where P=(Fo^2^+2Fc^2^)/3'
_refine_ls_weighting_scheme calc
_refine_ls_wR_factor_gt 0.1894
_refine_ls_wR_factor_ref 0.1983
_reflns_number_gt 13687
_reflns_number_total 16632
_reflns_threshold_expression >2sigma(I)
_cod_data_source_file om6b00694_si_003.cif
_cod_data_source_block avb2
_cod_original_cell_volume 5756.1(16)
_cod_original_sg_symbol_H-M 'P 21/c'
_cod_database_code 4089075
_publcif_datablock.id {ad2f5aa3-be2b-4fc6-9b85-3ce04d997d2e}

_publcif_info_exptl_table_max_cols 4
_publcif_info_exptl_table_use_headnotes n

loop_
_symmetry_equiv_pos_as_xyz
'x, y, z'
'-x, y+1/2, -z+1/2'
'-x, -y, -z'
'x, -y-1/2, z-1/2'

loop_
_atom_site_label
_atom_site_type_symbol
_atom_site_fract_x
_atom_site_fract_y
_atom_site_fract_z
_atom_site_U_iso_or_equiv
_atom_site_adp_type
_atom_site_occupancy
_atom_site_symmetry_multiplicity
_atom_site_calc_flag
_atom_site_refinement_flags
_atom_site_disorder_assembly
_atom_site_disorder_group
Ru1 Ru 0.06376(3) 0.26132(2) 0.59884(3) 0.02011(11) Uani 1 1 d . . .
Cl1 Cl 0.01259(9) 0.26055(7) 0.44837(8) 0.0246(3) Uani 1 1 d . . .
O1 O 0.1697(3) 0.21460(19) 0.5545(3) 0.0242(9) Uani 1 1 d . A .
O2 O 0.1411(3) 0.32704(19) 0.5664(3) 0.0277(9) Uani 1 1 d . A .
O3A O 0.4069(7) 0.0547(4) 0.3456(7) 0.058(3) Uani 0.650(8) 1 d PDU A 1
C1A C 0.4755(13) 0.0622(6) 0.2845(12) 0.076(5) Uani 0.650(8) 1 d PDU A 1
H1A1 H 0.4570 0.0903 0.2438 0.114 Uiso 0.650(8) 1 calc PR A 1
H1A2 H 0.4849 0.0292 0.2527 0.114 Uiso 0.650(8) 1 calc PR A 1
H1A3 H 0.5322 0.0725 0.3146 0.114 Uiso 0.650(8) 1 calc PR A 1
O3B O 0.3448(14) 0.5385(7) 0.4461(13) 0.057(4) Uani 0.350(8) 1 d PDU A 2
C1B C 0.331(2) 0.5811(11) 0.504(2) 0.068(7) Uani 0.350(8) 1 d PDU A 2
H1B1 H 0.3549 0.6138 0.4787 0.102 Uiso 0.350(8) 1 calc PR A 2
H1B2 H 0.3631 0.5738 0.5588 0.102 Uiso 0.350(8) 1 calc PR A 2
H1B3 H 0.2662 0.5851 0.5134 0.102 Uiso 0.350(8) 1 calc PR A 2
C2 C 0.3709(5) 0.1032(4) 0.3796(5) 0.047(2) Uani 1 1 d D . .
C3 C 0.2939(6) 0.0939(4) 0.4277(6) 0.053(2) Uani 1 1 d . A .
H3 H 0.2694 0.0592 0.4308 0.064 Uiso 1 1 calc R . .
C4 C 0.2534(5) 0.1353(3) 0.4707(5) 0.0382(17) Uani 1 1 d . . .
H4 H 0.2021 0.1284 0.5048 0.046 Uiso 1 1 calc R A .
C5 C 0.2859(4) 0.1861(3) 0.4652(4) 0.0254(12) Uani 1 1 d . A .
C6 C 0.3654(4) 0.1950(3) 0.4195(4) 0.0287(14) Uani 1 1 d . . .
H6 H 0.3906 0.2296 0.4174 0.034 Uiso 1 1 calc R A .
C7 C 0.4070(4) 0.1538(3) 0.3776(4) 0.0349(16) Uani 1 1 d . A .
H7 H 0.4609 0.1603 0.3471 0.042 Uiso 1 1 calc R . .
C8 C 0.2333(4) 0.2301(3) 0.5048(4) 0.0244(12) Uani 1 1 d . . .
C9 C 0.2553(4) 0.2827(3) 0.4873(4) 0.0255(12) Uani 1 1 d . A .
H9 H 0.3037 0.2886 0.4492 0.031 Uiso 1 1 calc R . .
C10 C 0.2125(4) 0.3276(3) 0.5207(3) 0.0238(12) Uani 1 1 d . . .
C11A C 0.2525(9) 0.3813(4) 0.5104(8) 0.026(2) Uani 0.650(8) 1 d PGU A 1
C12A C 0.2197(10) 0.4218(6) 0.5618(9) 0.034(3) Uani 0.650(8) 1 d PGU A 1
H12A H 0.1732 0.4146 0.6014 0.041 Uiso 0.650(8) 1 calc PR A 1
C13A C 0.2549(10) 0.4727(5) 0.5553(8) 0.040(3) Uani 0.650(8) 1 d PGU A 1
H13A H 0.2324 0.5003 0.5904 0.049 Uiso 0.650(8) 1 calc PR A 1
C14A C 0.3229(8) 0.4831(3) 0.4973(5) 0.036(2) Uani 0.650(8) 1 d PGDU A 1
C15A C 0.3558(6) 0.4426(4) 0.4459(5) 0.031(2) Uani 0.650(8) 1 d PGU A 1
H15A H 0.4023 0.4497 0.4063 0.037 Uiso 0.650(8) 1 calc PR A 1
C16A C 0.3206(7) 0.3917(3) 0.4524(6) 0.027(2) Uani 0.650(8) 1 d PGU A 1
H16A H 0.3430 0.3641 0.4173 0.032 Uiso 0.650(8) 1 calc PR A 1
C11B C 0.2480(18) 0.3853(8) 0.5021(16) 0.030(4) Uani 0.350(8) 1 d PGU A 2
C12B C 0.231(2) 0.4268(11) 0.5584(16) 0.032(4) Uani 0.350(8) 1 d PGU A 2
H12B H 0.1971 0.4207 0.6088 0.038 Uiso 0.350(8) 1 calc PR A 2
C13B C 0.264(2) 0.4773(9) 0.5411(14) 0.037(4) Uani 0.350(8) 1 d PGU A 2
H13B H 0.2520 0.5056 0.5796 0.045 Uiso 0.350(8) 1 calc PR A 2
C14B C 0.3132(16) 0.4862(6) 0.4675(12) 0.042(4) Uani 0.350(8) 1 d PGDU A 2
C15B C 0.3302(13) 0.4447(7) 0.4111(10) 0.039(4) Uani 0.350(8) 1 d PGU A 2
H15B H 0.3641 0.4509 0.3608 0.046 Uiso 0.350(8) 1 calc PR A 2
C16B C 0.2976(14) 0.3943(7) 0.4284(12) 0.032(4) Uani 0.350(8) 1 d PGU A 2
H16B H 0.3092 0.3659 0.3899 0.039 Uiso 0.350(8) 1 calc PR A 2
C17A C 0.3597(8) 0.5401(5) 0.4925(7) 0.045(3) Uani 0.650(8) 1 d PDU A 1
C18A C 0.2828(10) 0.5792(5) 0.4672(9) 0.061(4) Uani 0.650(8) 1 d PDU A 1
H18A H 0.3078 0.6150 0.4627 0.092 Uiso 0.650(8) 1 calc PR A 1
H18B H 0.2366 0.5786 0.5115 0.092 Uiso 0.650(8) 1 calc PR A 1
H18C H 0.2554 0.5687 0.4114 0.092 Uiso 0.650(8) 1 calc PR A 1
C19A C 0.3973(10) 0.5573(6) 0.5820(7) 0.074(5) Uani 0.650(8) 1 d PDU A 1
H19A H 0.4457 0.5329 0.6009 0.111 Uiso 0.650(8) 1 calc PR A 1
H19B H 0.3485 0.5565 0.6237 0.111 Uiso 0.650(8) 1 calc PR A 1
H19C H 0.4216 0.5933 0.5785 0.111 Uiso 0.650(8) 1 calc PR A 1
C20A C 0.4346(9) 0.5468(5) 0.4272(7) 0.056(4) Uani 0.650(8) 1 d PDU A 1
H20A H 0.4100 0.5398 0.3688 0.085 Uiso 0.650(8) 1 calc PR A 1
H20B H 0.4839 0.5217 0.4407 0.085 Uiso 0.650(8) 1 calc PR A 1
H20C H 0.4582 0.5831 0.4302 0.085 Uiso 0.650(8) 1 calc PR A 1
C17B C 0.4100(11) 0.0688(6) 0.3103(9) 0.032(4) Uani 0.350(8) 1 d PDU A 2
C18B C 0.3494(12) 0.0205(7) 0.3047(13) 0.040(5) Uani 0.350(8) 1 d PDU A 2
H18D H 0.3411 0.0061 0.3628 0.059 Uiso 0.350(8) 1 calc PR A 2
H18E H 0.3775 -0.0065 0.2686 0.059 Uiso 0.350(8) 1 calc PR A 2
H18F H 0.2903 0.0304 0.2790 0.059 Uiso 0.350(8) 1 calc PR A 2
C19B C 0.5031(11) 0.0539(8) 0.3477(14) 0.041(5) Uani 0.350(8) 1 d PDU A 2
H19D H 0.5425 0.0852 0.3484 0.062 Uiso 0.350(8) 1 calc PR A 2
H19E H 0.5298 0.0262 0.3119 0.062 Uiso 0.350(8) 1 calc PR A 2
H19F H 0.4970 0.0407 0.4068 0.062 Uiso 0.350(8) 1 calc PR A 2
C20B C 0.4200(16) 0.0926(8) 0.2204(10) 0.047(6) Uani 0.350(8) 1 d PDU A 2
H20D H 0.3602 0.1030 0.1969 0.071 Uiso 0.350(8) 1 calc PR A 2
H20E H 0.4469 0.0663 0.1822 0.071 Uiso 0.350(8) 1 calc PR A 2
H20F H 0.4595 0.1238 0.2243 0.071 Uiso 0.350(8) 1 calc PR A 2
C21 C -0.0055(4) 0.3106(3) 0.6911(4) 0.0261(13) Uani 1 1 d . . .
C22 C -0.0713(4) 0.2811(3) 0.6420(3) 0.0230(12) Uani 1 1 d . . .
C23 C -0.0649(4) 0.2247(3) 0.6378(4) 0.0234(12) Uani 1 1 d . . .
C24 C 0.0101(4) 0.1977(3) 0.6779(4) 0.0239(12) Uani 1 1 d . . .
C25 C 0.0747(4) 0.2275(3) 0.7302(4) 0.0288(14) Uani 1 1 d . . .
C26 C 0.0689(4) 0.2832(3) 0.7355(4) 0.0276(13) Uani 1 1 d . . .
C27 C -0.0097(6) 0.3705(3) 0.6922(5) 0.0417(18) Uani 1 1 d . . .
H27A H 0.0182 0.3845 0.6402 0.063 Uiso 1 1 calc R . .
H27B H 0.0231 0.3839 0.7436 0.063 Uiso 1 1 calc R . .
H27C H -0.0732 0.3819 0.6933 0.063 Uiso 1 1 calc R . .
C28 C -0.1443(4) 0.3091(3) 0.5901(4) 0.0329(15) Uani 1 1 d . . .
H28A H -0.1995 0.3111 0.6238 0.049 Uiso 1 1 calc R . .
H28B H -0.1572 0.2895 0.5365 0.049 Uiso 1 1 calc R . .
H28C H -0.1240 0.3450 0.5762 0.049 Uiso 1 1 calc R . .
C29 C -0.1364(5) 0.1943(3) 0.5882(4) 0.0323(15) Uani 1 1 d . . .
H29A H -0.1285 0.1563 0.5992 0.048 Uiso 1 1 calc R . .
H29B H -0.1311 0.2013 0.5262 0.048 Uiso 1 1 calc R . .
H29C H -0.1965 0.2054 0.6067 0.048 Uiso 1 1 calc R . .
C30 C 0.0244(5) 0.1394(3) 0.6623(5) 0.0375(16) Uani 1 1 d . . .
H30A H -0.0042 0.1190 0.7081 0.056 Uiso 1 1 calc R . .
H30B H 0.0895 0.1317 0.6627 0.056 Uiso 1 1 calc R . .
H30C H -0.0030 0.1295 0.6061 0.056 Uiso 1 1 calc R . .
C31 C 0.1491(5) 0.1969(4) 0.7774(5) 0.044(2) Uani 1 1 d . . .
H31A H 0.1871 0.2215 0.8115 0.066 Uiso 1 1 calc R . .
H31B H 0.1864 0.1786 0.7354 0.066 Uiso 1 1 calc R . .
H31C H 0.1220 0.1709 0.8160 0.066 Uiso 1 1 calc R . .
C32 C 0.1409(5) 0.3149(4) 0.7834(5) 0.0420(19) Uani 1 1 d . . .
H32A H 0.1215 0.3218 0.8424 0.063 Uiso 1 1 calc R . .
H32B H 0.1501 0.3486 0.7534 0.063 Uiso 1 1 calc R . .
H32C H 0.1978 0.2948 0.7855 0.063 Uiso 1 1 calc R . .
Ru2 Ru 0.56712(3) 0.30326(2) 0.18659(3) 0.02299(11) Uani 1 1 d . . .
Cl2 Cl 0.51681(11) 0.30863(7) 0.33451(9) 0.0302(3) Uani 1 1 d . . .
O4 O 0.6760(3) 0.35059(18) 0.2280(3) 0.0233(8) Uani 1 1 d . . .
O5 O 0.6419(3) 0.23734(19) 0.2275(3) 0.0286(9) Uani 1 1 d . . .
O6 O 0.9961(4) 0.4993(2) 0.3553(4) 0.0417(13) Uani 1 1 d . . .
C33 C 1.0762(6) 0.4887(4) 0.4069(6) 0.052(2) Uani 1 1 d . . .
H33A H 1.0591 0.4780 0.4651 0.077 Uiso 1 1 calc R . .
H33B H 1.1138 0.5207 0.4105 0.077 Uiso 1 1 calc R . .
H33C H 1.1106 0.4600 0.3803 0.077 Uiso 1 1 calc R . .
C34 C 0.9386(4) 0.4575(3) 0.3380(4) 0.0309(14) Uani 1 1 d . . .
C35 C 0.8696(4) 0.4672(3) 0.2776(5) 0.0311(14) Uani 1 1 d . . .
H35 H 0.8650 0.5007 0.2501 0.037 Uiso 1 1 calc R . .
C36 C 0.8069(4) 0.4274(3) 0.2575(4) 0.0291(13) Uani 1 1 d . . .
H36 H 0.7589 0.4344 0.2168 0.035 Uiso 1 1 calc R . .
C37 C 0.8130(4) 0.3775(3) 0.2960(4) 0.0227(11) Uani 1 1 d . . .
C38 C 0.8828(4) 0.3688(2) 0.3569(4) 0.0236(12) Uani 1 1 d . . .
H38 H 0.8877 0.3353 0.3846 0.028 Uiso 1 1 calc R . .
C39 C 0.9458(4) 0.4086(3) 0.3780(4) 0.0285(13) Uani 1 1 d . . .
H39 H 0.9932 0.4021 0.4195 0.034 Uiso 1 1 calc R . .
C40 C 0.7453(4) 0.3354(2) 0.2722(3) 0.0208(11) Uani 1 1 d . . .
C41 C 0.7644(4) 0.2829(3) 0.2972(4) 0.0246(12) Uani 1 1 d . . .
H41 H 0.8158 0.2778 0.3347 0.029 Uiso 1 1 calc R . .
C42 C 0.7161(4) 0.2378(3) 0.2730(3) 0.0204(11) Uani 1 1 d . . .
C43 C 0.7519(4) 0.1843(2) 0.2990(3) 0.0210(11) Uani 1 1 d . . .
C44 C 0.7044(4) 0.1389(3) 0.2737(4) 0.0271(13) Uani 1 1 d . . .
H44 H 0.6511 0.1421 0.2382 0.033 Uiso 1 1 calc R . .
C45 C 0.7344(4) 0.0888(3) 0.2998(4) 0.0296(13) Uani 1 1 d . . .
H45 H 0.7011 0.0585 0.2813 0.035 Uiso 1 1 calc R . .
C46 C 0.8119(4) 0.0822(2) 0.3525(4) 0.0237(12) Uani 1 1 d . . .
C47 C 0.8594(4) 0.1279(2) 0.3755(4) 0.0217(11) Uani 1 1 d . . .
H47 H 0.9133 0.1248 0.4102 0.026 Uiso 1 1 calc R . .
C48 C 0.8304(4) 0.1776(2) 0.3496(4) 0.0210(11) Uani 1 1 d . . .
H48 H 0.8649 0.2079 0.3666 0.025 Uiso 1 1 calc R . .
C49 C 0.8444(5) 0.0280(3) 0.3861(5) 0.0313(14) Uani 1 1 d . . .
C50 C 0.7853(6) -0.0174(3) 0.3534(6) 0.049(2) Uani 1 1 d . . .
H50A H 0.7232 -0.0123 0.3725 0.073 Uiso 1 1 calc R . .
H50B H 0.8092 -0.0510 0.3765 0.073 Uiso 1 1 calc R . .
H50C H 0.7855 -0.0184 0.2901 0.073 Uiso 1 1 calc R . .
C51 C 0.9430(5) 0.0177(3) 0.3606(6) 0.0430(18) Uani 1 1 d . . .
H51A H 0.9628 -0.0168 0.3833 0.065 Uiso 1 1 calc R . .
H51B H 0.9823 0.0456 0.3849 0.065 Uiso 1 1 calc R . .
H51C H 0.9465 0.0177 0.2975 0.065 Uiso 1 1 calc R . .
C52 C 0.8426(6) 0.0286(3) 0.4857(5) 0.0448(19) Uani 1 1 d . . .
H52A H 0.7801 0.0333 0.5040 0.067 Uiso 1 1 calc R . .
H52B H 0.8802 0.0578 0.5081 0.067 Uiso 1 1 calc R . .
H52C H 0.8664 -0.0051 0.5084 0.067 Uiso 1 1 calc R . .
C53 C 0.4991(4) 0.2520(3) 0.0897(4) 0.0337(16) Uani 1 1 d . . .
C54 C 0.5714(4) 0.2818(3) 0.0501(4) 0.0339(17) Uani 1 1 d . . .
C55 C 0.5747(4) 0.3373(3) 0.0565(4) 0.0342(16) Uani 1 1 d . . .
C56 C 0.5063(5) 0.3647(3) 0.1039(4) 0.0350(16) Uani 1 1 d . . .
C57 C 0.4359(4) 0.3359(3) 0.1436(4) 0.0310(15) Uani 1 1 d . . .
C58 C 0.4325(4) 0.2794(3) 0.1395(4) 0.0287(14) Uani 1 1 d . . .
C59 C 0.4984(5) 0.1933(3) 0.0829(5) 0.0428(19) Uani 1 1 d . . .
H59A H 0.5467 0.1785 0.1204 0.064 Uiso 1 1 calc R . .
H59B H 0.5085 0.1829 0.0228 0.064 Uiso 1 1 calc R . .
H59C H 0.4396 0.1797 0.1007 0.064 Uiso 1 1 calc R . .
C60 C 0.6437(5) 0.2504(4) 0.0038(5) 0.056(3) Uani 1 1 d . . .
H60A H 0.6190 0.2380 -0.0521 0.084 Uiso 1 1 calc R . .
H60B H 0.6622 0.2199 0.0393 0.084 Uiso 1 1 calc R . .
H60C H 0.6964 0.2732 -0.0055 0.084 Uiso 1 1 calc R . .
C61 C 0.6500(5) 0.3693(4) 0.0172(5) 0.047(2) Uani 1 1 d . . .
H61A H 0.6984 0.3752 0.0608 0.071 Uiso 1 1 calc R . .
H61B H 0.6259 0.4035 -0.0028 0.071 Uiso 1 1 calc R . .
H61C H 0.6743 0.3499 -0.0318 0.071 Uiso 1 1 calc R . .
C62 C 0.5134(7) 0.4239(4) 0.1148(6) 0.058(3) Uani 1 1 d . . .
H62A H 0.4693 0.4414 0.0757 0.087 Uiso 1 1 calc R . .
H62B H 0.5747 0.4356 0.1011 0.087 Uiso 1 1 calc R . .
H62C H 0.5007 0.4334 0.1747 0.087 Uiso 1 1 calc R . .
C63 C 0.3649(5) 0.3650(3) 0.1936(5) 0.0411(18) Uani 1 1 d . . .
H63A H 0.3763 0.4032 0.1908 0.062 Uiso 1 1 calc R . .
H63B H 0.3676 0.3534 0.2541 0.062 Uiso 1 1 calc R . .
H63C H 0.3046 0.3573 0.1684 0.062 Uiso 1 1 calc R . .
C64 C 0.3633(5) 0.2501(3) 0.1896(4) 0.0364(16) Uani 1 1 d . . .
H64A H 0.3647 0.2627 0.2495 0.055 Uiso 1 1 calc R . .
H64B H 0.3769 0.2121 0.1887 0.055 Uiso 1 1 calc R . .
H64C H 0.3029 0.2562 0.1634 0.055 Uiso 1 1 calc R . .

loop_
_atom_site_aniso_label
_atom_site_aniso_U_11
_atom_site_aniso_U_22
_atom_site_aniso_U_33
_atom_site_aniso_U_23
_atom_site_aniso_U_13
_atom_site_aniso_U_12
Ru1 0.01303(18) 0.0344(3) 0.01319(18) 0.00232(18) 0.00488(14) -0.00176(18)
Cl1 0.0188(6) 0.0398(8) 0.0154(5) 0.0021(5) 0.0036(5) -0.0008(6)
O1 0.0124(17) 0.041(3) 0.0193(19) 0.0055(18) 0.0057(15) 0.0028(17)
O2 0.022(2) 0.040(3) 0.021(2) -0.0016(18) 0.0085(16) -0.0062(18)
O3A 0.064(6) 0.036(5) 0.078(7) 0.006(5) 0.055(5) 0.015(4)
C1A 0.095(11) 0.052(8) 0.086(10) 0.009(8) 0.068(9) 0.021(8)
O3B 0.060(8) 0.045(7) 0.066(9) -0.001(8) 0.022(8) -0.015(7)
C1B 0.080(16) 0.044(13) 0.083(16) -0.007(13) 0.028(13) -0.027(12)
C2 0.035(4) 0.060(5) 0.046(4) -0.010(4) 0.019(3) 0.007(4)
C3 0.048(5) 0.051(5) 0.062(5) -0.008(4) 0.028(4) -0.004(4)
C4 0.026(3) 0.053(5) 0.036(4) 0.004(3) 0.017(3) 0.001(3)
C5 0.017(3) 0.041(4) 0.018(2) 0.007(2) -0.002(2) -0.002(2)
C6 0.014(2) 0.052(4) 0.021(3) 0.006(3) 0.002(2) 0.004(2)
C7 0.018(3) 0.059(5) 0.028(3) 0.006(3) 0.008(2) -0.001(3)
C8 0.012(2) 0.046(4) 0.015(2) 0.007(2) 0.0006(19) 0.001(2)
C9 0.015(2) 0.044(4) 0.018(2) 0.000(2) 0.007(2) -0.001(2)
C10 0.011(2) 0.047(4) 0.014(2) 0.000(2) 0.0005(18) -0.009(2)
C11A 0.019(5) 0.040(5) 0.020(4) -0.005(4) 0.012(4) -0.011(4)
C12A 0.030(6) 0.041(6) 0.032(5) -0.005(5) 0.012(4) -0.014(5)
C13A 0.039(6) 0.047(6) 0.036(6) -0.011(5) 0.020(5) -0.011(5)
C14A 0.048(5) 0.038(5) 0.023(5) -0.007(4) 0.008(4) -0.023(4)
C15A 0.033(5) 0.042(5) 0.016(4) -0.005(4) 0.008(4) -0.018(4)
C16A 0.022(5) 0.041(5) 0.018(5) -0.008(4) 0.007(4) -0.015(4)
C11B 0.023(7) 0.042(8) 0.026(8) -0.012(7) 0.010(7) -0.016(7)
C12B 0.024(7) 0.045(8) 0.027(7) -0.009(7) 0.016(6) -0.016(7)
C13B 0.036(7) 0.043(8) 0.033(8) -0.015(7) 0.015(7) -0.015(7)
C14B 0.043(7) 0.043(7) 0.041(8) -0.001(7) 0.020(7) -0.018(6)
C15B 0.034(8) 0.048(8) 0.034(8) -0.007(8) 0.016(7) -0.016(7)
C16B 0.031(8) 0.044(7) 0.024(8) -0.013(7) 0.012(7) -0.022(6)
C17A 0.070(7) 0.035(5) 0.030(5) -0.003(5) 0.011(5) -0.036(5)
C18A 0.106(13) 0.020(6) 0.058(9) 0.000(6) 0.019(8) -0.017(7)
C19A 0.109(12) 0.067(9) 0.048(7) -0.016(7) 0.018(8) -0.073(9)
C20A 0.073(9) 0.055(8) 0.042(6) -0.001(6) 0.016(6) -0.044(7)
C17B 0.050(9) 0.022(8) 0.025(8) -0.007(7) 0.025(8) -0.008(7)
C18B 0.034(10) 0.035(10) 0.050(11) -0.020(9) 0.004(9) -0.003(8)
C19B 0.033(10) 0.037(10) 0.055(12) -0.010(10) 0.017(9) -0.007(8)
C20B 0.086(16) 0.030(10) 0.026(9) -0.009(8) 0.014(10) 0.006(10)
C21 0.023(3) 0.036(3) 0.020(3) -0.003(2) 0.014(2) -0.004(2)
C22 0.017(2) 0.037(3) 0.015(2) 0.004(2) 0.008(2) 0.001(2)
C23 0.020(3) 0.033(3) 0.017(2) 0.002(2) 0.010(2) -0.006(2)
C24 0.022(3) 0.033(3) 0.017(2) 0.005(2) 0.011(2) 0.002(2)
C25 0.015(2) 0.060(5) 0.012(2) 0.009(3) 0.005(2) 0.004(3)
C26 0.020(3) 0.049(4) 0.014(2) 0.000(2) 0.007(2) -0.007(3)
C27 0.047(4) 0.035(4) 0.044(4) -0.005(3) 0.024(4) -0.006(3)
C28 0.024(3) 0.051(4) 0.024(3) 0.009(3) 0.005(2) 0.008(3)
C29 0.032(3) 0.043(4) 0.022(3) -0.001(3) 0.004(2) -0.012(3)
C30 0.044(4) 0.031(4) 0.038(4) 0.007(3) 0.019(3) 0.009(3)
C31 0.022(3) 0.086(7) 0.025(3) 0.008(4) 0.005(3) 0.014(4)
C32 0.030(3) 0.068(5) 0.028(3) -0.009(3) 0.004(3) -0.017(4)
Ru2 0.0164(2) 0.0372(3) 0.01534(19) -0.00220(18) 0.00023(15) 0.00734(18)
Cl2 0.0262(7) 0.0478(10) 0.0168(6) -0.0008(6) 0.0029(5) 0.0018(6)
O4 0.0173(18) 0.034(2) 0.0188(18) 0.0007(17) -0.0020(15) 0.0041(17)
O5 0.024(2) 0.035(2) 0.026(2) -0.0069(19) -0.0045(17) 0.0070(19)
O6 0.034(3) 0.041(3) 0.050(3) 0.005(2) -0.007(2) -0.015(2)
C33 0.038(4) 0.056(5) 0.061(5) 0.000(4) -0.011(4) -0.018(4)
C34 0.024(3) 0.039(4) 0.029(3) -0.001(3) 0.002(3) -0.008(3)
C35 0.025(3) 0.030(3) 0.039(4) 0.008(3) 0.002(3) -0.005(2)
C36 0.020(3) 0.039(4) 0.028(3) 0.006(3) 0.000(2) -0.004(2)
C37 0.016(2) 0.034(3) 0.018(2) 0.002(2) 0.004(2) 0.002(2)
C38 0.024(3) 0.026(3) 0.021(3) 0.001(2) 0.005(2) 0.003(2)
C39 0.022(3) 0.040(4) 0.024(3) 0.001(3) -0.001(2) 0.002(3)
C40 0.019(2) 0.029(3) 0.014(2) 0.004(2) 0.0072(19) 0.003(2)
C41 0.021(3) 0.032(3) 0.021(3) 0.006(2) 0.000(2) 0.000(2)
C42 0.015(2) 0.034(3) 0.012(2) -0.002(2) 0.0012(18) 0.003(2)
C43 0.019(3) 0.028(3) 0.016(2) -0.001(2) 0.003(2) 0.002(2)
C44 0.019(3) 0.035(3) 0.027(3) -0.001(3) -0.004(2) -0.004(2)
C45 0.026(3) 0.026(3) 0.037(3) -0.002(3) 0.002(3) -0.006(2)
C46 0.022(3) 0.024(3) 0.026(3) 0.001(2) 0.007(2) 0.002(2)
C47 0.023(3) 0.019(3) 0.023(3) -0.002(2) 0.003(2) 0.003(2)
C48 0.019(2) 0.023(3) 0.021(2) -0.004(2) 0.002(2) -0.002(2)
C49 0.034(3) 0.020(3) 0.040(4) 0.003(3) 0.003(3) 0.001(2)
C50 0.050(5) 0.027(4) 0.069(6) 0.005(4) -0.005(4) -0.002(3)
C51 0.036(4) 0.030(4) 0.064(5) 0.003(4) 0.006(4) 0.007(3)
C52 0.052(5) 0.040(4) 0.043(4) 0.013(3) 0.008(4) 0.003(4)
C53 0.024(3) 0.059(5) 0.018(3) -0.010(3) -0.011(2) 0.014(3)
C54 0.014(3) 0.076(5) 0.011(2) -0.005(3) -0.005(2) 0.010(3)
C55 0.021(3) 0.069(5) 0.013(2) 0.003(3) -0.001(2) 0.005(3)
C56 0.025(3) 0.056(5) 0.024(3) 0.011(3) 0.003(2) 0.010(3)
C57 0.017(3) 0.057(5) 0.019(3) 0.004(3) 0.003(2) 0.014(3)
C58 0.011(2) 0.054(4) 0.021(3) -0.002(3) -0.004(2) 0.004(2)
C59 0.030(4) 0.065(6) 0.033(4) -0.015(4) -0.012(3) 0.011(3)
C60 0.016(3) 0.113(8) 0.039(4) -0.037(5) -0.001(3) 0.011(4)
C61 0.024(3) 0.084(7) 0.035(4) 0.012(4) 0.008(3) 0.001(4)
C62 0.053(5) 0.059(6) 0.062(6) 0.024(5) 0.016(4) 0.012(4)
C63 0.030(3) 0.057(5) 0.037(4) 0.001(3) 0.012(3) 0.018(3)
C64 0.023(3) 0.060(5) 0.026(3) 0.003(3) -0.002(2) 0.002(3)

loop_
_atom_type_symbol
_atom_type_description
_atom_type_scat_dispersion_real
_atom_type_scat_dispersion_imag
_atom_type_scat_source
C C 0.0033 0.0016 'International Tables Vol C Tables 4.2.6.8 and 6.1.1.4'
H H 0.0000 0.0000 'International Tables Vol C Tables 4.2.6.8 and 6.1.1.4'
O O 0.0106 0.0060 'International Tables Vol C Tables 4.2.6.8 and 6.1.1.4'
Cl Cl 0.1484 0.1585 'International Tables Vol C Tables 4.2.6.8 and 6.1.1.4'
Ru Ru -1.2594 0.8363 'International Tables Vol C Tables 4.2.6.8 and 6.1.1.4'

loop_
_geom_angle_atom_site_label_1
_geom_angle_atom_site_label_2
_geom_angle_atom_site_label_3
_geom_angle
O2 Ru1 O1 87.16(18)
O2 Ru1 C21 88.5(2)
O1 Ru1 C21 155.5(2)
O2 Ru1 C22 113.8(2)
O1 Ru1 C22 158.4(2)
C21 Ru1 C22 38.3(2)
O2 Ru1 C24 158.7(2)
O1 Ru1 C24 93.15(19)
C21 Ru1 C24 82.4(2)
C22 Ru1 C24 69.3(2)
O2 Ru1 C26 91.6(2)
O1 Ru1 C26 117.0(2)
C21 Ru1 C26 39.0(2)
C22 Ru1 C26 69.6(2)
C24 Ru1 C26 69.3(2)
O2 Ru1 C25 120.3(2)
O1 Ru1 C25 92.8(2)
C21 Ru1 C25 68.8(3)
C22 Ru1 C25 81.3(2)
C24 Ru1 C25 38.4(2)
C26 Ru1 C25 37.4(3)
O2 Ru1 C23 151.6(2)
O1 Ru1 C23 120.6(2)
C21 Ru1 C23 68.7(2)
C22 Ru1 C23 38.0(2)
C24 Ru1 C23 37.9(2)
C26 Ru1 C23 81.3(2)
C25 Ru1 C23 68.1(2)
O2 Ru1 Cl1 86.14(12)
O1 Ru1 Cl1 84.01(12)
C21 Ru1 Cl1 119.76(18)
C22 Ru1 Cl1 91.93(15)
C24 Ru1 Cl1 115.10(17)
C26 Ru1 Cl1 158.72(19)
C25 Ru1 Cl1 153.3(2)
C23 Ru1 Cl1 90.69(16)
C8 O1 Ru1 125.9(4)
C10 O2 Ru1 127.2(4)
C1A O3A C2 114.0(10)
C1B O3B C14B 119.9(19)
O3B C1B H1B1 109.5
O3B C1B H1B2 109.5
H1B1 C1B H1B2 109.5
O3B C1B H1B3 109.5
H1B1 C1B H1B3 109.5
H1B2 C1B H1B3 109.5
C7 C2 C3 119.1(7)
C7 C2 O3A 129.1(7)
C3 C2 O3A 111.5(8)
C7 C2 C17B 111.1(8)
C3 C2 C17B 128.0(9)
C4 C3 C2 119.9(8)
C4 C3 H3 120.0
C2 C3 H3 120.0
C5 C4 C3 121.2(6)
C5 C4 H4 119.4
C3 C4 H4 119.4
C4 C5 C6 118.6(6)
C4 C5 C8 118.8(5)
C6 C5 C8 122.5(6)
C7 C6 C5 120.4(7)
C7 C6 H6 119.8
C5 C6 H6 119.8
C6 C7 C2 120.6(6)
C6 C7 H7 119.7
C2 C7 H7 119.7
O1 C8 C9 125.7(6)
O1 C8 C5 114.3(6)
C9 C8 C5 120.0(5)
C8 C9 C10 125.9(5)
C8 C9 H9 117.0
C10 C9 H9 117.0
O2 C10 C9 125.3(6)
O2 C10 C11A 113.7(7)
C9 C10 C11A 120.8(7)
O2 C10 C11B 113.1(11)
C9 C10 C11B 121.6(11)
C12A C11A C16A 120.0
C12A C11A C10 117.5(8)
C16A C11A C10 122.5(8)
C13A C12A C11A 120.0
C13A C12A H12A 120.0
C11A C12A H12A 120.0
C12A C13A C14A 120.0
C12A C13A H13A 120.0
C14A C13A H13A 120.0
C15A C14A C13A 120.0
C15A C14A C17A 122.0(7)
C13A C14A C17A 118.0(7)
C16A C15A C14A 120.0
C16A C15A H15A 120.0
C14A C15A H15A 120.0
C15A C16A C11A 120.0
C15A C16A H16A 120.0
C11A C16A H16A 120.0
C12B C11B C16B 120.0
C12B C11B C10 121.0(15)
C16B C11B C10 119.0(15)
C11B C12B C13B 120.0
C11B C12B H12B 120.0
C13B C12B H12B 120.0
C14B C13B C12B 120.0
C14B C13B H13B 120.0
C12B C13B H13B 120.0
C13B C14B C15B 120.0
C13B C14B O3B 121.2(14)
C15B C14B O3B 118.7(14)
C14B C15B C16B 120.0
C14B C15B H15B 120.0
C16B C15B H15B 120.0
C15B C16B C11B 120.0
C15B C16B H16B 120.0
C11B C16B H16B 120.0
C20A C17A C19A 108.4(8)
C20A C17A C14A 113.4(9)
C19A C17A C14A 109.8(9)
C20A C17A C18A 107.5(9)
C19A C17A C18A 107.0(9)
C14A C17A C18A 110.6(9)
C2 C17B C18B 105.5(12)
C2 C17B C19B 103.3(13)
C18B C17B C19B 110.4(11)
C2 C17B C20B 118.1(13)
C18B C17B C20B 109.7(11)
C19B C17B C20B 109.5(11)
C17B C18B H18D 109.5
C17B C18B H18E 109.5
H18D C18B H18E 109.5
C17B C18B H18F 109.5
H18D C18B H18F 109.5
H18E C18B H18F 109.5
C17B C19B H19D 109.5
C17B C19B H19E 109.5
H19D C19B H19E 109.5
C17B C19B H19F 109.5
H19D C19B H19F 109.5
H19E C19B H19F 109.5
C17B C20B H20D 109.5
C17B C20B H20E 109.5
H20D C20B H20E 109.5
C17B C20B H20F 109.5
H20D C20B H20F 109.5
H20E C20B H20F 109.5
C22 C21 C26 119.7(6)
C22 C21 C27 120.0(6)
C26 C21 C27 120.2(6)
C22 C21 Ru1 71.0(3)
C26 C21 Ru1 71.0(3)
C27 C21 Ru1 126.8(4)
C21 C22 C23 120.0(6)
C21 C22 C28 120.3(6)
C23 C22 C28 119.5(6)
C21 C22 Ru1 70.7(3)
C23 C22 Ru1 72.3(3)
C28 C22 Ru1 126.4(4)
C24 C23 C22 120.5(6)
C24 C23 C29 120.3(6)
C22 C23 C29 119.2(6)
C24 C23 Ru1 69.9(3)
C22 C23 Ru1 69.7(3)
C29 C23 Ru1 132.3(4)
C23 C24 C25 119.1(6)
C23 C24 C30 120.5(6)
C25 C24 C30 120.4(6)
C23 C24 Ru1 72.2(3)
C25 C24 Ru1 71.7(3)
C30 C24 Ru1 125.1(4)
C26 C25 C24 120.8(6)
C26 C25 C31 121.7(6)
C24 C25 C31 117.5(7)
C26 C25 Ru1 70.4(3)
C24 C25 Ru1 69.8(3)
C31 C25 Ru1 132.5(4)
C25 C26 C21 119.6(6)
C25 C26 C32 121.0(6)
C21 C26 C32 119.4(7)
C25 C26 Ru1 72.1(3)
C21 C26 Ru1 70.0(3)
C32 C26 Ru1 127.9(4)
C21 C27 H27A 109.5
C21 C27 H27B 109.5
H27A C27 H27B 109.5
C21 C27 H27C 109.5
H27A C27 H27C 109.5
H27B C27 H27C 109.5
C22 C28 H28A 109.5
C22 C28 H28B 109.5
H28A C28 H28B 109.5
C22 C28 H28C 109.5
H28A C28 H28C 109.5
H28B C28 H28C 109.5
C23 C29 H29A 109.5
C23 C29 H29B 109.5
H29A C29 H29B 109.5
C23 C29 H29C 109.5
H29A C29 H29C 109.5
H29B C29 H29C 109.5
C24 C30 H30A 109.5
C24 C30 H30B 109.5
H30A C30 H30B 109.5
C24 C30 H30C 109.5
H30A C30 H30C 109.5
H30B C30 H30C 109.5
C25 C31 H31A 109.5
C25 C31 H31B 109.5
H31A C31 H31B 109.5
C25 C31 H31C 109.5
H31A C31 H31C 109.5
H31B C31 H31C 109.5
C26 C32 H32A 109.5
C26 C32 H32B 109.5
H32A C32 H32B 109.5
C26 C32 H32C 109.5
H32A C32 H32C 109.5
H32B C32 H32C 109.5
O5 Ru2 O4 88.14(17)
O5 Ru2 C58 110.5(2)
O4 Ru2 C58 161.1(2)
O5 Ru2 C54 93.8(2)
O4 Ru2 C54 113.3(2)
C58 Ru2 C54 70.1(2)
O5 Ru2 C56 161.5(2)
O4 Ru2 C56 94.2(2)
C58 Ru2 C56 69.3(3)
C54 Ru2 C56 68.4(3)
O5 Ru2 C57 148.0(2)
O4 Ru2 C57 122.9(2)
C58 Ru2 C57 38.2(3)
C54 Ru2 C57 81.3(2)
C56 Ru2 C57 37.9(3)
O5 Ru2 C55 123.4(2)
O4 Ru2 C55 89.9(2)
C58 Ru2 C55 82.6(2)
C54 Ru2 C55 37.4(3)
C56 Ru2 C55 38.4(2)
C57 Ru2 C55 69.0(2)
O5 Ru2 C53 88.0(2)
O4 Ru2 C53 151.3(2)
C58 Ru2 C53 38.4(2)
C54 Ru2 C53 38.8(3)
C56 Ru2 C53 81.2(3)
C57 Ru2 C53 68.4(3)
C55 Ru2 C53 68.9(3)
O5 Ru2 Cl2 86.10(13)
O4 Ru2 Cl2 86.10(12)
C58 Ru2 Cl2 91.75(16)
C54 Ru2 Cl2 160.6(2)
C56 Ru2 Cl2 112.38(18)
C57 Ru2 Cl2 88.50(16)
C55 Ru2 Cl2 150.1(2)
C53 Ru2 Cl2 121.9(2)
C40 O4 Ru2 126.3(4)
C42 O5 Ru2 126.5(4)
C34 O6 C33 117.4(6)
O6 C33 H33A 109.5
O6 C33 H33B 109.5
H33A C33 H33B 109.5
O6 C33 H33C 109.5
H33A C33 H33C 109.5
H33B C33 H33C 109.5
O6 C34 C39 123.9(6)
O6 C34 C35 115.7(6)
C39 C34 C35 120.4(6)
C34 C35 C36 119.6(6)
C34 C35 H35 120.2
C36 C35 H35 120.2
C37 C36 C35 121.3(6)
C37 C36 H36 119.3
C35 C36 H36 119.3
C38 C37 C36 118.0(6)
C38 C37 C40 121.9(6)
C36 C37 C40 120.1(5)
C37 C38 C39 121.1(6)
C37 C38 H38 119.5
C39 C38 H38 119.5
C34 C39 C38 119.6(6)
C34 C39 H39 120.2
C38 C39 H39 120.2
O4 C40 C41 125.7(6)
O4 C40 C37 116.0(5)
C41 C40 C37 118.3(5)
C42 C41 C40 126.9(6)
C42 C41 H41 116.5
C40 C41 H41 116.5
O5 C42 C41 125.3(6)
O5 C42 C43 115.3(5)
C41 C42 C43 119.4(5)
C48 C43 C44 117.6(6)
C48 C43 C42 122.8(5)
C44 C43 C42 119.6(5)
C43 C44 C45 120.8(6)
C43 C44 H44 119.6
C45 C44 H44 119.6
C46 C45 C44 121.7(6)
C46 C45 H45 119.2
C44 C45 H45 119.2
C47 C46 C45 116.7(6)
C47 C46 C49 120.1(6)
C45 C46 C49 123.3(6)
C48 C47 C46 122.0(6)
C48 C47 H47 119.0
C46 C47 H47 119.0
C47 C48 C43 121.3(6)
C47 C48 H48 119.4
C43 C48 H48 119.4
C50 C49 C46 112.9(6)
C50 C49 C51 108.9(6)
C46 C49 C51 110.7(6)
C50 C49 C52 108.2(6)
C46 C49 C52 108.5(6)
C51 C49 C52 107.5(6)
C49 C50 H50A 109.5
C49 C50 H50B 109.5
H50A C50 H50B 109.5
C49 C50 H50C 109.5
H50A C50 H50C 109.5
H50B C50 H50C 109.5
C49 C51 H51A 109.5
C49 C51 H51B 109.5
H51A C51 H51B 109.5
C49 C51 H51C 109.5
H51A C51 H51C 109.5
H51B C51 H51C 109.5
C49 C52 H52A 109.5
C49 C52 H52B 109.5
H52A C52 H52B 109.5
C49 C52 H52C 109.5
H52A C52 H52C 109.5
H52B C52 H52C 109.5
C58 C53 C54 119.8(7)
C58 C53 C59 120.8(7)
C54 C53 C59 119.3(6)
C58 C53 Ru2 70.1(4)
C54 C53 Ru2 70.0(4)
C59 C53 Ru2 129.6(5)
C55 C54 C53 120.6(6)
C55 C54 C60 121.9(7)
C53 C54 C60 117.4(8)
C55 C54 Ru2 71.7(4)
C53 C54 Ru2 71.2(3)
C60 C54 Ru2 128.6(5)
C54 C55 C56 119.4(6)
C54 C55 C61 121.8(6)
C56 C55 C61 118.7(8)
C54 C55 Ru2 70.8(4)
C56 C55 Ru2 70.5(4)
C61 C55 Ru2 129.4(5)
C57 C56 C55 120.4(7)
C57 C56 C62 120.5(7)
C55 C56 C62 119.1(7)
C57 C56 Ru2 71.1(4)
C55 C56 Ru2 71.1(4)
C62 C56 Ru2 127.7(6)
C56 C57 C58 121.0(6)
C56 C57 C63 119.9(7)
C58 C57 C63 119.0(6)
C56 C57 Ru2 70.9(4)
C58 C57 Ru2 70.6(3)
C63 C57 Ru2 130.3(5)
C57 C58 C53 118.6(6)
C57 C58 C64 119.6(6)
C53 C58 C64 121.8(7)
C57 C58 Ru2 71.3(4)
C53 C58 Ru2 71.5(3)
C64 C58 Ru2 126.3(4)
C53 C59 H59A 109.5
C53 C59 H59B 109.5
H59A C59 H59B 109.5
C53 C59 H59C 109.5
H59A C59 H59C 109.5
H59B C59 H59C 109.5
C54 C60 H60A 109.5
C54 C60 H60B 109.5
H60A C60 H60B 109.5
C54 C60 H60C 109.5
H60A C60 H60C 109.5
H60B C60 H60C 109.5
C55 C61 H61A 109.5
C55 C61 H61B 109.5
H61A C61 H61B 109.5
C55 C61 H61C 109.5
H61A C61 H61C 109.5
H61B C61 H61C 109.5
C56 C62 H62A 109.5
C56 C62 H62B 109.5
H62A C62 H62B 109.5
C56 C62 H62C 109.5
H62A C62 H62C 109.5
H62B C62 H62C 109.5
C57 C63 H63A 109.5
C57 C63 H63B 109.5
H63A C63 H63B 109.5
C57 C63 H63C 109.5
H63A C63 H63C 109.5
H63B C63 H63C 109.5
C58 C64 H64A 109.5
C58 C64 H64B 109.5
H64A C64 H64B 109.5
C58 C64 H64C 109.5
H64A C64 H64C 109.5
H64B C64 H64C 109.5

loop_
_geom_bond_atom_site_label_1
_geom_bond_atom_site_label_2
_geom_bond_distance
Ru1 O2 2.083(4)
Ru1 O1 2.088(4)
Ru1 C21 2.171(6)
Ru1 C22 2.176(5)
Ru1 C24 2.180(6)
Ru1 C26 2.184(6)
Ru1 C25 2.206(6)
Ru1 C23 2.210(5)
Ru1 Cl1 2.4267(15)
O1 C8 1.291(6)
O2 C10 1.285(6)
O3A C1A 1.418(14)
O3A C2 1.440(11)
C1A H1A1 0.9800
C1A H1A2 0.9800
C1A H1A3 0.9800
O3B C1B 1.41(2)
O3B C14B 1.441(17)
C1B H1B1 0.9800
C1B H1B2 0.9800
C1B H1B3 0.9800
C2 C7 1.386(12)
C2 C3 1.394(10)
C2 C17B 1.507(15)
C3 C4 1.384(11)
C3 H3 0.9500
C4 C5 1.372(10)
C4 H4 0.9500
C5 C6 1.405(8)
C5 C8 1.498(9)
C6 C7 1.376(10)
C6 H6 0.9500
C7 H7 0.9500
C8 C9 1.393(9)
C9 C10 1.404(9)
C9 H9 0.9500
C10 C11A 1.488(10)
C10 C11B 1.577(17)
C11A C12A 1.3900
C11A C16A 1.3900
C12A C13A 1.3900
C12A H12A 0.9500
C13A C14A 1.3900
C13A H13A 0.9500
C14A C15A 1.3900
C14A C17A 1.540(12)
C15A C16A 1.3900
C15A H15A 0.9500
C16A H16A 0.9500
C11B C12B 1.3900
C11B C16B 1.3900
C12B C13B 1.3900
C12B H12B 0.9500
C13B C14B 1.3900
C13B H13B 0.9500
C14B C15B 1.3900
C15B C16B 1.3900
C15B H15B 0.9500
C16B H16B 0.9500
C17A C20A 1.528(12)
C17A C19A 1.539(12)
C17A C18A 1.545(13)
C18A H18A 0.9800
C18A H18B 0.9800
C18A H18C 0.9800
C19A H19A 0.9800
C19A H19B 0.9800
C19A H19C 0.9800
C20A H20A 0.9800
C20A H20B 0.9800
C20A H20C 0.9800
C17B C18B 1.513(14)
C17B C19B 1.522(15)
C17B C20B 1.526(14)
C18B H18D 0.9800
C18B H18E 0.9800
C18B H18F 0.9800
C19B H19D 0.9800
C19B H19E 0.9800
C19B H19F 0.9800
C20B H20D 0.9800
C20B H20E 0.9800
C20B H20F 0.9800
C21 C22 1.426(9)
C21 C26 1.453(9)
C21 C27 1.512(10)
C22 C23 1.428(9)
C22 C28 1.502(9)
C23 C24 1.426(9)
C23 C29 1.498(9)
C24 C25 1.444(9)
C24 C30 1.507(9)
C25 C26 1.409(10)
C25 C31 1.513(9)
C26 C32 1.507(9)
C27 H27A 0.9800
C27 H27B 0.9800
C27 H27C 0.9800
C28 H28A 0.9800
C28 H28B 0.9800
C28 H28C 0.9800
C29 H29A 0.9800
C29 H29B 0.9800
C29 H29C 0.9800
C30 H30A 0.9800
C30 H30B 0.9800
C30 H30C 0.9800
C31 H31A 0.9800
C31 H31B 0.9800
C31 H31C 0.9800
C32 H32A 0.9800
C32 H32B 0.9800
C32 H32C 0.9800
Ru2 O5 2.085(5)
Ru2 O4 2.087(4)
Ru2 C58 2.180(6)
Ru2 C54 2.183(6)
Ru2 C56 2.187(7)
Ru2 C57 2.189(6)
Ru2 C55 2.194(6)
Ru2 C53 2.199(7)
Ru2 Cl2 2.4297(15)
O4 C40 1.273(7)
O5 C42 1.284(7)
O6 C34 1.376(8)
O6 C33 1.432(10)
C33 H33A 0.9800
C33 H33B 0.9800
C33 H33C 0.9800
C34 C39 1.383(10)
C34 C35 1.383(9)
C35 C36 1.394(9)
C35 H35 0.9500
C36 C37 1.394(9)
C36 H36 0.9500
C37 C38 1.393(8)
C37 C40 1.498(9)
C38 C39 1.401(9)
C38 H38 0.9500
C39 H39 0.9500
C40 C41 1.406(8)
C41 C42 1.389(9)
C41 H41 0.9500
C42 C43 1.500(8)
C43 C48 1.389(8)
C43 C44 1.393(9)
C44 C45 1.395(9)
C44 H44 0.9500
C45 C46 1.394(9)
C45 H45 0.9500
C46 C47 1.391(8)
C46 C49 1.535(9)
C47 C48 1.382(8)
C47 H47 0.9500
C48 H48 0.9500
C49 C50 1.519(10)
C49 C51 1.539(10)
C49 C52 1.542(10)
C50 H50A 0.9800
C50 H50B 0.9800
C50 H50C 0.9800
C51 H51A 0.9800
C51 H51B 0.9800
C51 H51C 0.9800
C52 H52A 0.9800
C52 H52B 0.9800
C52 H52C 0.9800
C53 C58 1.441(9)
C53 C54 1.455(10)
C53 C59 1.487(11)
C54 C55 1.405(12)
C54 C60 1.523(9)
C55 C56 1.439(9)
C55 C61 1.514(10)
C56 C57 1.422(10)
C56 C62 1.508(13)
C57 C58 1.429(11)
C57 C63 1.511(9)
C58 C64 1.495(9)
C59 H59A 0.9800
C59 H59B 0.9800
C59 H59C 0.9800
C60 H60A 0.9800
C60 H60B 0.9800
C60 H60C 0.9800
C61 H61A 0.9800
C61 H61B 0.9800
C61 H61C 0.9800
C62 H62A 0.9800
C62 H62B 0.9800
C62 H62C 0.9800
C63 H63A 0.9800
C63 H63B 0.9800
C63 H63C 0.9800
C64 H64A 0.9800
C64 H64B 0.9800
C64 H64C 0.9800

loop_
_geom_torsion_atom_site_label_1
_geom_torsion_atom_site_label_2
_geom_torsion_atom_site_label_3
_geom_torsion_atom_site_label_4
_geom_torsion
O2 Ru1 O1 C8 -18.0(5)
C21 Ru1 O1 C8 -98.1(6)
C22 Ru1 O1 C8 148.5(5)
C24 Ru1 O1 C8 -176.7(5)
C26 Ru1 O1 C8 -108.4(5)
C25 Ru1 O1 C8 -138.2(5)
C23 Ru1 O1 C8 155.7(5)
Cl1 Ru1 O1 C8 68.4(4)
O1 Ru1 O2 C10 12.5(5)
C21 Ru1 O2 C10 168.3(5)
C22 Ru1 O2 C10 -162.1(5)
C24 Ru1 O2 C10 103.9(6)
C26 Ru1 O2 C10 129.5(5)
C25 Ru1 O2 C10 104.0(5)
C23 Ru1 O2 C10 -156.0(5)
Cl1 Ru1 O2 C10 -71.7(5)
C1A O3A C2 C7 -17.0(19)
C1A O3A C2 C3 169.9(13)
C1A O3A C2 C17B 34.4(18)
C7 C2 C3 C4 1.6(14)
O3A C2 C3 C4 175.4(9)
C17B C2 C3 C4 -162.0(11)
C2 C3 C4 C5 2.0(14)
C3 C4 C5 C6 -4.3(11)
C3 C4 C5 C8 173.2(7)
C4 C5 C6 C7 3.2(9)
C8 C5 C6 C7 -174.2(6)
C5 C6 C7 C2 0.3(10)
C3 C2 C7 C6 -2.7(13)
O3A C2 C7 C6 -175.3(10)
C17B C2 C7 C6 163.5(9)
Ru1 O1 C8 C9 15.4(8)
Ru1 O1 C8 C5 -165.2(4)
C4 C5 C8 O1 11.9(8)
C6 C5 C8 O1 -170.7(5)
C4 C5 C8 C9 -168.6(6)
C6 C5 C8 C9 8.8(9)
O1 C8 C9 C10 0.2(10)
C5 C8 C9 C10 -179.2(5)
Ru1 O2 C10 C9 -3.6(8)
Ru1 O2 C10 C11A -179.3(7)
Ru1 O2 C10 C11B 174.5(11)
C8 C9 C10 O2 -6.7(10)
C8 C9 C10 C11A 168.7(8)
C8 C9 C10 C11B 175.2(13)
O2 C10 C11A C12A 11.0(8)
C9 C10 C11A C12A -164.9(6)
C11B C10 C11A C12A 96(14)
O2 C10 C11A C16A -169.4(8)
C9 C10 C11A C16A 14.7(13)
C11B C10 C11A C16A -85(14)
C16A C11A C12A C13A 0.0
C10 C11A C12A C13A 179.7(10)
C11A C12A C13A C14A 0.0
C12A C13A C14A C15A 0.0
C12A C13A C14A C17A -179.9(9)
C13A C14A C15A C16A 0.0
C17A C14A C15A C16A 179.9(9)
C14A C15A C16A C11A 0.0
C12A C11A C16A C15A 0.0
C10 C11A C16A C15A -179.6(11)
O2 C10 C11B C12B 26.9(14)
C9 C10 C11B C12B -154.9(11)
C11A C10 C11B C12B -71(14)
O2 C10 C11B C16B -153.7(13)
C9 C10 C11B C16B 25(2)
C11A C10 C11B C16B 108(15)
C16B C11B C12B C13B 0.0
C10 C11B C12B C13B 179(2)
C11B C12B C13B C14B 0.0
C12B C13B C14B C15B 0.0
C12B C13B C14B O3B 178(2)
C1B O3B C14B C13B 5(3)
C1B O3B C14B C15B -178(2)
C13B C14B C15B C16B 0.0
O3B C14B C15B C16B -178(2)
C14B C15B C16B C11B 0.0
C12B C11B C16B C15B 0.0
C10 C11B C16B C15B -179(2)
C15A C14A C17A C20A -0.4(13)
C13A C14A C17A C20A 179.5(9)
C15A C14A C17A C19A -121.7(10)
C13A C14A C17A C19A 58.2(11)
C15A C14A C17A C18A 120.5(10)
C13A C14A C17A C18A -59.6(10)
C7 C2 C17B C18B -166.1(10)
C3 C2 C17B C18B -1.5(17)
O3A C2 C17B C18B 54.4(17)
C7 C2 C17B C19B 77.9(12)
C3 C2 C17B C19B -117.4(13)
O3A C2 C17B C19B -61.5(18)
C7 C2 C17B C20B -43.1(15)
C3 C2 C17B C20B 121.5(14)
O3A C2 C17B C20B 177(3)
O2 Ru1 C21 C22 133.3(4)
O1 Ru1 C21 C22 -146.9(4)
C24 Ru1 C21 C22 -66.0(4)
C26 Ru1 C21 C22 -132.3(5)
C25 Ru1 C21 C22 -103.3(4)
C23 Ru1 C21 C22 -29.4(3)
Cl1 Ru1 C21 C22 48.6(4)
O2 Ru1 C21 C26 -94.5(4)
O1 Ru1 C21 C26 -14.7(7)
C22 Ru1 C21 C26 132.3(5)
C24 Ru1 C21 C26 66.2(4)
C25 Ru1 C21 C26 29.0(4)
C23 Ru1 C21 C26 102.9(4)
Cl1 Ru1 C21 C26 -179.1(3)
O2 Ru1 C21 C27 19.5(6)
O1 Ru1 C21 C27 99.3(8)
C22 Ru1 C21 C27 -113.8(8)
C24 Ru1 C21 C27 -179.8(7)
C26 Ru1 C21 C27 114.0(8)
C25 Ru1 C21 C27 142.9(7)
C23 Ru1 C21 C27 -143.2(7)
Cl1 Ru1 C21 C27 -65.2(7)
C26 C21 C22 C23 1.2(8)
C27 C21 C22 C23 177.1(5)
Ru1 C21 C22 C23 54.9(4)
C26 C21 C22 C28 -175.2(5)
C27 C21 C22 C28 0.7(8)
Ru1 C21 C22 C28 -121.5(5)
C26 C21 C22 Ru1 -53.7(4)
C27 C21 C22 Ru1 122.3(5)
O2 Ru1 C22 C21 -52.7(4)
O1 Ru1 C22 C21 142.1(5)
C24 Ru1 C22 C21 104.5(4)
C26 Ru1 C22 C21 29.8(4)
C25 Ru1 C22 C21 66.6(4)
C23 Ru1 C22 C21 132.0(5)
Cl1 Ru1 C22 C21 -139.3(3)
O2 Ru1 C22 C23 175.3(3)
O1 Ru1 C22 C23 10.1(7)
C21 Ru1 C22 C23 -132.0(5)
C24 Ru1 C22 C23 -27.5(3)
C26 Ru1 C22 C23 -102.2(4)
C25 Ru1 C22 C23 -65.4(4)
Cl1 Ru1 C22 C23 88.7(3)
O2 Ru1 C22 C28 61.3(6)
O1 Ru1 C22 C28 -103.9(7)
C21 Ru1 C22 C28 114.0(7)
C24 Ru1 C22 C28 -141.5(6)
C26 Ru1 C22 C28 143.8(7)
C25 Ru1 C22 C28 -179.4(6)
C23 Ru1 C22 C28 -114.0(7)
Cl1 Ru1 C22 C28 -25.4(6)
C21 C22 C23 C24 -4.0(8)
C28 C22 C23 C24 172.4(5)
Ru1 C22 C23 C24 50.1(4)
C21 C22 C23 C29 177.9(5)
C28 C22 C23 C29 -5.7(7)
Ru1 C22 C23 C29 -128.0(5)
C21 C22 C23 Ru1 -54.1(4)
C28 C22 C23 Ru1 122.3(5)
O2 Ru1 C23 C24 -144.4(4)
O1 Ru1 C23 C24 49.0(4)
C21 Ru1 C23 C24 -105.7(4)
C22 Ru1 C23 C24 -135.3(5)
C26 Ru1 C23 C24 -67.3(4)
C25 Ru1 C23 C24 -30.8(4)
Cl1 Ru1 C23 C24 132.4(3)
O2 Ru1 C23 C22 -9.1(6)
O1 Ru1 C23 C22 -175.7(3)
C21 Ru1 C23 C22 29.6(3)
C24 Ru1 C23 C22 135.3(5)
C26 Ru1 C23 C22 68.0(4)
C25 Ru1 C23 C22 104.5(4)
Cl1 Ru1 C23 C22 -92.2(3)
O2 Ru1 C23 C29 102.4(7)
O1 Ru1 C23 C29 -64.2(7)
C21 Ru1 C23 C29 141.1(7)
C22 Ru1 C23 C29 111.5(8)
C24 Ru1 C23 C29 -113.2(8)
C26 Ru1 C23 C29 179.5(7)
C25 Ru1 C23 C29 -144.0(7)
Cl1 Ru1 C23 C29 19.2(6)
C22 C23 C24 C25 6.3(7)
C29 C23 C24 C25 -175.7(5)
Ru1 C23 C24 C25 56.2(4)
C22 C23 C24 C30 -170.8(5)
C29 C23 C24 C30 7.2(8)
Ru1 C23 C24 C30 -120.8(5)
C22 C23 C24 Ru1 -50.0(4)
C29 C23 C24 Ru1 128.0(5)
O2 Ru1 C24 C23 130.3(5)
O1 Ru1 C24 C23 -139.4(3)
C21 Ru1 C24 C23 64.8(4)
C22 Ru1 C24 C23 27.6(3)
C26 Ru1 C24 C23 102.8(4)
C25 Ru1 C24 C23 130.1(5)
Cl1 Ru1 C24 C23 -54.6(4)
O2 Ru1 C24 C25 0.3(7)
O1 Ru1 C24 C25 90.5(3)
C21 Ru1 C24 C25 -65.3(4)
C22 Ru1 C24 C25 -102.5(4)
C26 Ru1 C24 C25 -27.3(4)
C23 Ru1 C24 C25 -130.1(5)
Cl1 Ru1 C24 C25 175.4(3)
O2 Ru1 C24 C30 -114.5(7)
O1 Ru1 C24 C30 -24.3(6)
C21 Ru1 C24 C30 180.0(6)
C22 Ru1 C24 C30 142.7(6)
C26 Ru1 C24 C30 -142.1(6)
C25 Ru1 C24 C30 -114.8(7)
C23 Ru1 C24 C30 115.1(7)
Cl1 Ru1 C24 C30 60.6(6)
C23 C24 C25 C26 -5.8(8)
C30 C24 C25 C26 171.3(5)
Ru1 C24 C25 C26 50.7(5)
C23 C24 C25 C31 175.3(5)
C30 C24 C25 C31 -7.7(8)
Ru1 C24 C25 C31 -128.3(5)
C23 C24 C25 Ru1 -56.5(4)
C30 C24 C25 Ru1 120.6(5)
O2 Ru1 C25 C26 44.9(4)
O1 Ru1 C25 C26 133.3(3)
C21 Ru1 C25 C26 -30.1(3)
C22 Ru1 C25 C26 -67.7(4)
C24 Ru1 C25 C26 -135.2(5)
C23 Ru1 C25 C26 -104.7(4)
Cl1 Ru1 C25 C26 -144.5(4)
O2 Ru1 C25 C24 -179.9(3)
O1 Ru1 C25 C24 -91.6(3)
C21 Ru1 C25 C24 105.1(4)
C22 Ru1 C25 C24 67.5(4)
C26 Ru1 C25 C24 135.2(5)
C23 Ru1 C25 C24 30.4(3)
Cl1 Ru1 C25 C24 -9.4(6)
O2 Ru1 C25 C31 -70.5(8)
O1 Ru1 C25 C31 17.8(8)
C21 Ru1 C25 C31 -145.5(8)
C22 Ru1 C25 C31 176.9(8)
C24 Ru1 C25 C31 109.4(9)
C26 Ru1 C25 C31 -115.5(9)
C23 Ru1 C25 C31 139.8(8)
Cl1 Ru1 C25 C31 100.0(7)
C24 C25 C26 C21 3.0(8)
C31 C25 C26 C21 -178.1(5)
Ru1 C25 C26 C21 53.4(4)
C24 C25 C26 C32 -174.4(5)
C31 C25 C26 C32 4.5(8)
Ru1 C25 C26 C32 -124.0(5)
C24 C25 C26 Ru1 -50.4(4)
C31 C25 C26 Ru1 128.5(5)
C22 C21 C26 C25 -0.7(8)
C27 C21 C26 C25 -176.6(5)
Ru1 C21 C26 C25 -54.4(5)
C22 C21 C26 C32 176.7(5)
C27 C21 C26 C32 0.8(8)
Ru1 C21 C26 C32 123.1(5)
C22 C21 C26 Ru1 53.7(4)
C27 C21 C26 Ru1 -122.2(5)
O2 Ru1 C26 C25 -142.4(3)
O1 Ru1 C26 C25 -54.7(4)
C21 Ru1 C26 C25 132.0(5)
C22 Ru1 C26 C25 102.7(4)
C24 Ru1 C26 C25 27.9(3)
C23 Ru1 C26 C25 65.3(4)
Cl1 Ru1 C26 C25 134.1(5)
O2 Ru1 C26 C21 85.6(4)
O1 Ru1 C26 C21 173.2(3)
C22 Ru1 C26 C21 -29.3(4)
C24 Ru1 C26 C21 -104.1(4)
C25 Ru1 C26 C21 -132.0(5)
C23 Ru1 C26 C21 -66.8(4)
Cl1 Ru1 C26 C21 2.0(7)
O2 Ru1 C26 C32 -26.7(7)
O1 Ru1 C26 C32 61.0(7)
C21 Ru1 C26 C32 -112.3(8)
C22 Ru1 C26 C32 -141.6(8)
C24 Ru1 C26 C32 143.6(8)
C25 Ru1 C26 C32 115.7(8)
C23 Ru1 C26 C32 -179.0(7)
Cl1 Ru1 C26 C32 -110.2(7)
O5 Ru2 O4 C40 -9.6(4)
C58 Ru2 O4 C40 160.6(6)
C54 Ru2 O4 C40 -103.0(5)
C56 Ru2 O4 C40 -171.2(4)
C57 Ru2 O4 C40 162.3(4)
C55 Ru2 O4 C40 -133.1(5)
C53 Ru2 O4 C40 -92.0(6)
Cl2 Ru2 O4 C40 76.6(4)
O4 Ru2 O5 C42 10.5(5)
C58 Ru2 O5 C42 -166.1(4)
C54 Ru2 O5 C42 123.7(5)
C56 Ru2 O5 C42 108.2(8)
C57 Ru2 O5 C42 -156.6(4)
C55 Ru2 O5 C42 99.2(5)
C53 Ru2 O5 C42 162.1(5)
Cl2 Ru2 O5 C42 -75.7(4)
C33 O6 C34 C39 10.7(10)
C33 O6 C34 C35 -170.5(7)
O6 C34 C35 C36 -178.5(6)
C39 C34 C35 C36 0.3(10)
C34 C35 C36 C37 -1.1(10)
C35 C36 C37 C38 1.4(9)
C35 C36 C37 C40 -179.2(6)
C36 C37 C38 C39 -1.0(9)
C40 C37 C38 C39 179.6(5)
O6 C34 C39 C38 178.9(6)
C35 C34 C39 C38 0.1(10)
C37 C38 C39 C34 0.3(9)
Ru2 O4 C40 C41 4.1(8)
Ru2 O4 C40 C37 -178.3(3)
C38 C37 C40 O4 167.9(5)
C36 C37 C40 O4 -11.4(8)
C38 C37 C40 C41 -14.3(8)
C36 C37 C40 C41 166.4(5)
O4 C40 C41 C42 5.7(9)
C37 C40 C41 C42 -171.9(5)
Ru2 O5 C42 C41 -5.8(8)
Ru2 O5 C42 C43 175.5(3)
C40 C41 C42 O5 -4.7(9)
C40 C41 C42 C43 173.9(5)
O5 C42 C43 C48 -178.8(5)
C41 C42 C43 C48 2.4(8)
O5 C42 C43 C44 -0.2(7)
C41 C42 C43 C44 -179.0(5)
C48 C43 C44 C45 1.1(9)
C42 C43 C44 C45 -177.5(5)
C43 C44 C45 C46 0.5(10)
C44 C45 C46 C47 -1.8(9)
C44 C45 C46 C49 177.0(6)
C45 C46 C47 C48 1.5(9)
C49 C46 C47 C48 -177.4(5)
C46 C47 C48 C43 0.1(9)
C44 C43 C48 C47 -1.5(8)
C42 C43 C48 C47 177.1(5)
C47 C46 C49 C50 -179.1(6)
C45 C46 C49 C50 2.1(9)
C47 C46 C49 C51 -56.9(8)
C45 C46 C49 C51 124.3(7)
C47 C46 C49 C52 60.9(8)
C45 C46 C49 C52 -117.9(7)
O5 Ru2 C53 C58 127.4(4)
O4 Ru2 C53 C58 -150.2(4)
C54 Ru2 C53 C58 -134.0(6)
C56 Ru2 C53 C58 -67.6(4)
C57 Ru2 C53 C58 -30.5(4)
C55 Ru2 C53 C58 -105.4(5)
Cl2 Ru2 C53 C58 43.3(5)
O5 Ru2 C53 C54 -98.6(4)
O4 Ru2 C53 C54 -16.2(7)
C58 Ru2 C53 C54 134.0(6)
C56 Ru2 C53 C54 66.3(4)
C57 Ru2 C53 C54 103.5(4)
C55 Ru2 C53 C54 28.6(4)
Cl2 Ru2 C53 C54 177.3(3)
O5 Ru2 C53 C59 13.4(7)
O4 Ru2 C53 C59 95.8(8)
C58 Ru2 C53 C59 -114.0(8)
C54 Ru2 C53 C59 112.0(8)
C56 Ru2 C53 C59 178.3(7)
C57 Ru2 C53 C59 -144.5(7)
C55 Ru2 C53 C59 140.6(7)
Cl2 Ru2 C53 C59 -70.8(7)
C58 C53 C54 C55 -2.8(8)
C59 C53 C54 C55 -179.1(6)
Ru2 C53 C54 C55 -54.1(5)
C58 C53 C54 C60 175.7(6)
C59 C53 C54 C60 -0.6(8)
Ru2 C53 C54 C60 124.4(5)
C58 C53 C54 Ru2 51.3(5)
C59 C53 C54 Ru2 -125.0(6)
O5 Ru2 C54 C55 -145.2(4)
O4 Ru2 C54 C55 -55.6(4)
C58 Ru2 C54 C55 104.4(4)
C56 Ru2 C54 C55 29.5(4)
C57 Ru2 C54 C55 66.6(4)
C53 Ru2 C54 C55 132.8(5)
Cl2 Ru2 C54 C55 125.8(6)
O5 Ru2 C54 C53 82.0(4)
O4 Ru2 C54 C53 171.6(3)
C58 Ru2 C54 C53 -28.4(4)
C56 Ru2 C54 C53 -103.3(4)
C57 Ru2 C54 C53 -66.2(4)
C55 Ru2 C54 C53 -132.8(5)
Cl2 Ru2 C54 C53 -7.0(9)
O5 Ru2 C54 C60 -28.5(8)
O4 Ru2 C54 C60 61.1(9)
C58 Ru2 C54 C60 -138.9(9)
C56 Ru2 C54 C60 146.2(9)
C57 Ru2 C54 C60 -176.7(8)
C55 Ru2 C54 C60 116.7(9)
C53 Ru2 C54 C60 -110.6(10)
Cl2 Ru2 C54 C60 -117.6(7)
C53 C54 C55 C56 0.8(9)
C60 C54 C55 C56 -177.6(6)
Ru2 C54 C55 C56 -53.1(5)
C53 C54 C55 C61 178.9(6)
C60 C54 C55 C61 0.5(9)
Ru2 C54 C55 C61 125.1(6)
C53 C54 C55 Ru2 53.8(5)
C60 C54 C55 Ru2 -124.6(6)
O5 Ru2 C55 C54 43.0(4)
O4 Ru2 C55 C54 130.7(4)
C58 Ru2 C55 C54 -66.7(4)
C56 Ru2 C55 C54 -132.4(6)
C57 Ru2 C55 C54 -103.6(4)
C53 Ru2 C55 C54 -29.5(4)
Cl2 Ru2 C55 C54 -147.3(3)
O5 Ru2 C55 C56 175.4(4)
O4 Ru2 C55 C56 -96.9(4)
C58 Ru2 C55 C56 65.7(5)
C54 Ru2 C55 C56 132.4(6)
C57 Ru2 C55 C56 28.8(4)
C53 Ru2 C55 C56 102.9(5)
Cl2 Ru2 C55 C56 -14.9(7)
O5 Ru2 C55 C61 -72.9(8)
O4 Ru2 C55 C61 14.8(7)
C58 Ru2 C55 C61 177.4(8)
C54 Ru2 C55 C61 -115.9(9)
C56 Ru2 C55 C61 111.7(9)
C57 Ru2 C55 C61 140.5(8)
C53 Ru2 C55 C61 -145.4(8)
Cl2 Ru2 C55 C61 96.8(7)
C54 C55 C56 C57 -0.2(9)
C61 C55 C56 C57 -178.4(6)
Ru2 C55 C56 C57 -53.4(5)
C54 C55 C56 C62 176.5(7)
C61 C55 C56 C62 -1.7(10)
Ru2 C55 C56 C62 123.3(7)
C54 C55 C56 Ru2 53.2(5)
C61 C55 C56 Ru2 -125.0(6)
O5 Ru2 C56 C57 120.9(7)
O4 Ru2 C56 C57 -142.5(4)
C58 Ru2 C56 C57 28.1(4)
C54 Ru2 C56 C57 104.1(5)
C55 Ru2 C56 C57 133.0(7)
C53 Ru2 C56 C57 66.0(4)
Cl2 Ru2 C56 C57 -55.0(4)
O5 Ru2 C56 C55 -12.1(10)
O4 Ru2 C56 C55 84.5(4)
C58 Ru2 C56 C55 -104.9(5)
C54 Ru2 C56 C55 -28.9(4)
C57 Ru2 C56 C55 -133.0(7)
C53 Ru2 C56 C55 -67.0(5)
Cl2 Ru2 C56 C55 172.0(4)
O5 Ru2 C56 C62 -124.7(8)
O4 Ru2 C56 C62 -28.1(7)
C58 Ru2 C56 C62 142.5(7)
C54 Ru2 C56 C62 -141.5(7)
C57 Ru2 C56 C62 114.4(8)
C55 Ru2 C56 C62 -112.6(8)
C53 Ru2 C56 C62 -179.6(7)
Cl2 Ru2 C56 C62 59.4(7)
C55 C56 C57 C58 1.6(9)
C62 C56 C57 C58 -175.1(7)
Ru2 C56 C57 C58 -51.8(5)
C55 C56 C57 C63 179.6(6)
C62 C56 C57 C63 2.9(10)
Ru2 C56 C57 C63 126.2(6)
C55 C56 C57 Ru2 53.3(5)
C62 C56 C57 Ru2 -123.3(7)
O5 Ru2 C57 C56 -149.0(4)
O4 Ru2 C57 C56 46.4(5)
C58 Ru2 C57 C56 -134.5(6)
C54 Ru2 C57 C56 -65.8(5)
C55 Ru2 C57 C56 -29.1(4)
C53 Ru2 C57 C56 -103.8(5)
Cl2 Ru2 C57 C56 130.8(4)
O5 Ru2 C57 C58 -14.6(6)
O4 Ru2 C57 C58 -179.1(3)
C54 Ru2 C57 C58 68.7(4)
C56 Ru2 C57 C58 134.5(6)
C55 Ru2 C57 C58 105.4(4)
C53 Ru2 C57 C58 30.7(4)
Cl2 Ru2 C57 C58 -94.7(3)
O5 Ru2 C57 C63 97.4(8)
O4 Ru2 C57 C63 -67.1(8)
C58 Ru2 C57 C63 112.0(8)
C54 Ru2 C57 C63 -179.3(8)
C56 Ru2 C57 C63 -113.5(9)
C55 Ru2 C57 C63 -142.6(8)
C53 Ru2 C57 C63 142.7(8)
Cl2 Ru2 C57 C63 17.3(7)
C56 C57 C58 C53 -3.6(9)
C63 C57 C58 C53 178.4(6)
Ru2 C57 C58 C53 -55.5(5)
C56 C57 C58 C64 173.7(6)
C63 C57 C58 C64 -4.3(9)
Ru2 C57 C58 C64 121.8(5)
C56 C57 C58 Ru2 51.9(5)
C63 C57 C58 Ru2 -126.1(6)
C54 C53 C58 C57 4.2(8)
C59 C53 C58 C57 -179.7(6)
Ru2 C53 C58 C57 55.4(5)
C54 C53 C58 C64 -173.0(5)
C59 C53 C58 C64 3.2(9)
Ru2 C53 C58 C64 -121.8(6)
C54 C53 C58 Ru2 -51.2(5)
C59 C53 C58 Ru2 125.0(6)
O5 Ru2 C58 C57 171.8(3)
O4 Ru2 C58 C57 2.3(8)
C54 Ru2 C58 C57 -101.6(4)
C56 Ru2 C58 C57 -28.0(4)
C55 Ru2 C58 C57 -65.2(4)
C53 Ru2 C58 C57 -130.3(6)
Cl2 Ru2 C58 C57 85.3(3)
O5 Ru2 C58 C53 -57.9(4)
O4 Ru2 C58 C53 132.5(6)
C54 Ru2 C58 C53 28.6(4)
C56 Ru2 C58 C53 102.3(5)
C57 Ru2 C58 C53 130.3(6)
C55 Ru2 C58 C53 65.1(4)
Cl2 Ru2 C58 C53 -144.4(4)
O5 Ru2 C58 C64 58.4(7)
O4 Ru2 C58 C64 -111.2(8)
C54 Ru2 C58 C64 144.9(7)
C56 Ru2 C58 C64 -141.4(7)
C57 Ru2 C58 C64 -113.4(7)
C55 Ru2 C58 C64 -178.6(7)
C53 Ru2 C58 C64 116.3(8)
Cl2 Ru2 C58 C64 -28.1(6)

loop_
_publcif_info_datablock.id
_publcif_info_datablock.publ_exptl
_publcif_info_datablock.publ_geom
_publcif_info_datablock.structure
{ad2f5aa3-be2b-4fc6-9b85-3ce04d997d2e} y y y

loop_
_publcif_info_exptl_table_extra_item
sin_theta_over_lambda_max

loop_
_publcif_info_tables.block_id
_publcif_info_tables.reference_item
{ad2f5aa3-be2b-4fc6-9b85-3ce04d997d2e} '_publcif_info_datablock.publ_exptl'
